data_9004361
loop_
_publ_author_name
'Szymanski, J. T.'

_publ_section_title
;The crystal structure of owensite, (Ba,Pb)6(Cu,Fe,Ni)25S27, a new member of
 the djerfisherite group
;
_journal_name_full 'The Canadian Mineralogist'
_journal_page_first 671
_journal_page_last 677
_journal_volume 33
_journal_year 1995
_chemical_formula_sum 'Ba5.438 Cu13.092 Fe11.908 Pb0.562 S27'
_chemical_name_mineral Owensite
_space_group_IT_number 221
_symmetry_space_group_name_Hall '-P 4 2 3'
_symmetry_space_group_name_H-M 'P m -3 m'
_cell_angle_alpha 90
_cell_angle_beta 90
_cell_angle_gamma 90
_cell_length_a 10.349
_cell_length_b 10.349
_cell_length_c 10.349
_cell_formula_units_Z 1
_cell_volume 1108.397
_database_code_amcsd 0005435
_exptl_crystal_density_diffrn 4.833
_cod_original_cell_volume 1108.396
_cod_original_sg_symbol_H-M 'P m 3 m'
_cod_original_formula_sum '(Cu13.092 Fe11.908) Ba5.438 Pb.562 S27'
_cod_database_code 9004361

loop_
_space_group_symop_operation_xyz
x,y,z
z,-x,y
-y,z,-x
x,-y,z
-z,x,-y
y,-z,x
-x,y,-z
x,-z,-y
-z,y,x
y,-x,-z
-x,z,y
z,-y,-x
-y,x,z
x,z,y
-z,-y,-x
y,x,z
-x,-z,-y
z,y,x
-y,-x,-z
z,x,-y
-y,-z,x
x,y,-z
-z,-x,y
y,z,-x
-x,-y,z
-z,x,y
y,-z,-x
-x,y,z
z,-x,-y
-y,z,x
x,-y,-z
-x,z,-y
z,-y,x
-y,x,-z
x,-z,y
-z,y,-x
y,-x,z
-x,-z,y
z,y,-x
-y,-x,z
x,z,-y
-z,-y,x
y,x,-z
-z,-x,-y
y,z,x
-x,-y,-z
z,x,y
-y,-z,-x

loop_
_atom_site_aniso_label
_atom_site_aniso_U_11
_atom_site_aniso_U_22
_atom_site_aniso_U_33
_atom_site_aniso_U_12
_atom_site_aniso_U_13
_atom_site_aniso_U_23
Cu1 0.01600 0.01600 0.01600 0.00000 0.00000 0.00000
Fe1 0.01600 0.01600 0.01600 0.00000 0.00000 0.00000
Cu2 0.01670 0.01670 0.02170 -0.00160 0.00040 0.00040
Fe2 0.01670 0.01670 0.02170 -0.00160 0.00040 0.00040
Ba 0.01540 0.01540 0.01200 0.00000 0.00000 0.00000
S1 0.01390 0.01390 0.01390 0.00000 0.00000 0.00000
S2 0.01380 0.01470 0.01330 0.00000 0.00000 0.00000
S3 0.01500 0.01500 0.01020 0.00000 0.00000 0.00000
S4 0.01600 0.01600 0.01600 0.00230 0.00230 0.00230

loop_
_atom_site_label
_atom_site_fract_x
_atom_site_fract_y
_atom_site_fract_z
_atom_site_occupancy
_atom_site_U_iso_or_equiv
Cu1 0.50000 0.50000 0.50000 0.52370 ?
Fe1 0.50000 0.50000 0.50000 0.47630 ?
Cu2 0.36416 0.36416 0.13806 0.52370 ?
Fe2 0.36416 0.36416 0.13806 0.47630 ?
Ba 0.00000 0.00000 0.30420 0.90640 ?
Pb 0.01490 0.01490 0.27400 0.02340 0.01520
S1 0.00000 0.00000 0.00000 1.00000 ?
S2 0.24422 0.50000 0.00000 1.00000 ?
S3 0.50000 0.50000 0.25858 1.00000 ?
S4 0.21703 0.21703 0.21703 1.00000 ?

loop_
_cod_related_entry_id
_cod_related_entry_database
_cod_related_entry_code
1 AMCSD 0005435
